data_7050844
loop_
_publ_author_name
'Thuery, Pierre'
'Masci, B.'
'Nierlich, M.'

_publ_section_title
;
Supramolecular assemblies from uranyl ion complexes of
hexahomotrioxacalix[3]arenes and protonated [2.2.2]cryptand
;
_journal_name_full 'New Journal of Chemistry'
_journal_year 2002
_chemical_formula_sum 'C102 H104 N2 O22 U2'
_chemical_formula_weight 2185.93
_space_group_IT_number 14
_symmetry_cell_setting monoclinic
_symmetry_space_group_name_Hall '-P 2yn'
_symmetry_space_group_name_H-M 'P 1 21/n 1'
_cell_angle_alpha 90.00
_cell_angle_beta 112.456(4)
_cell_angle_gamma 90.00
_cell_formula_units_Z 4
_cell_length_a 25.3546(11)
_cell_length_b 13.8369(9)
_cell_length_c 28.0625(14)
_cell_measurement_temperature 100(2)
_cell_volume 9098.6(8)
_diffrn_ambient_temperature 100(2)
_exptl_crystal_density_diffrn 1.596
_refine_diff_density_rms 0.148
_cod_original_sg_symbol_H-M 'P 21/n'
_cod_database_code 7050844

loop_
_symmetry_equiv_pos_as_xyz
'x, y, z'
'-x+1/2, y+1/2, -z+1/2'
'-x, -y, -z'
'x-1/2, -y-1/2, z-1/2'

loop_
_atom_site_label
_atom_site_type_symbol
_atom_site_fract_x
_atom_site_fract_y
_atom_site_fract_z
_atom_site_U_iso_or_equiv
_atom_site_adp_type
_atom_site_occupancy
_atom_site_symmetry_multiplicity
_atom_site_calc_flag
_atom_site_refinement_flags
_atom_site_disorder_assembly
_atom_site_disorder_group
U1 U 0.59654(2) 0.22995(3) 0.426925(17) 0.04396(15) Uani 1 1 d . . .
O1A O 0.6763(3) 0.2116(6) 0.4122(3) 0.045(2) Uani 1 1 d . . .
O2A O 0.6594(3) 0.3842(6) 0.4585(3) 0.049(2) Uani 1 1 d . . .
O3A O 0.5633(3) 0.3200(6) 0.4739(3) 0.045(2) Uani 1 1 d . . .
O4A O 0.4537(4) 0.2962(6) 0.3855(3) 0.058(2) Uani 1 1 d . . .
O5A O 0.5339(4) 0.1195(6) 0.3808(3) 0.052(2) Uani 1 1 d . . .
O6A O 0.5924(3) 0.1676(5) 0.2976(3) 0.049(2) Uani 1 1 d . . .
O7A O 0.6255(4) 0.1486(6) 0.4794(3) 0.057(2) Uani 1 1 d . . .
O8A O 0.5692(3) 0.3072(5) 0.3728(3) 0.046(2) Uani 1 1 d . . .
C1A C 0.6789(5) 0.2505(8) 0.3296(4) 0.035(3) Uani 1 1 d . . .
C2A C 0.6878(4) 0.2753(9) 0.3811(4) 0.040(3) Uani 1 1 d . . .
C3A C 0.7070(5) 0.3677(8) 0.4002(4) 0.045(3) Uani 1 1 d . . .
C4A C 0.7171(4) 0.4343(8) 0.3674(4) 0.035(3) Uani 1 1 d . . .
H4A H 0.7302 0.4956 0.3800 0.042 Uiso 1 1 calc R . .
C5A C 0.7083(4) 0.4124(8) 0.3153(4) 0.033(3) Uani 1 1 d . . .
C6A C 0.6882(5) 0.3184(8) 0.2991(4) 0.039(3) Uani 1 1 d . . .
H6A H 0.6807 0.3020 0.2650 0.047 Uiso 1 1 calc R . .
C7A C 0.7149(5) 0.4890(9) 0.2807(5) 0.045(3) Uani 1 1 d . . .
C8A C 0.7111(5) 0.5852(9) 0.2912(5) 0.047(3) Uani 1 1 d . . .
H8A H 0.7091 0.6025 0.3224 0.057 Uiso 1 1 calc R . .
C9A C 0.7103(5) 0.6578(10) 0.2562(6) 0.059(4) Uani 1 1 d . . .
H9A H 0.7060 0.7222 0.2635 0.071 Uiso 1 1 calc R . .
C10A C 0.7160(5) 0.6327(11) 0.2105(5) 0.053(4) Uani 1 1 d . . .
H10A H 0.7154 0.6808 0.1871 0.064 Uiso 1 1 calc R . .
C11A C 0.7225(5) 0.5375(10) 0.1993(5) 0.054(4) Uani 1 1 d . . .
H11A H 0.7282 0.5207 0.1695 0.065 Uiso 1 1 calc R . .
C12A C 0.7201(5) 0.4665(10) 0.2343(5) 0.048(3) Uani 1 1 d . . .
H12A H 0.7222 0.4018 0.2262 0.057 Uiso 1 1 calc R . .
C13A C 0.7144(5) 0.3931(9) 0.4538(4) 0.047(3) Uani 1 1 d . . .
H13A H 0.7419 0.3500 0.4779 0.056 Uiso 1 1 calc R . .
H13B H 0.7285 0.4588 0.4615 0.056 Uiso 1 1 calc R . .
C14A C 0.6483(5) 0.4579(9) 0.4911(4) 0.047(3) Uani 1 1 d . . .
H14A H 0.6714 0.5147 0.4929 0.056 Uiso 1 1 calc R . .
H14B H 0.6584 0.4331 0.5258 0.056 Uiso 1 1 calc R . .
C15A C 0.5861(5) 0.4850(9) 0.4689(4) 0.044(3) Uani 1 1 d . . .
C16A C 0.5459(5) 0.4088(10) 0.4611(4) 0.043(3) Uani 1 1 d . . .
C17A C 0.4882(5) 0.4337(10) 0.4395(5) 0.046(3) Uani 1 1 d . . .
C18A C 0.4714(5) 0.5277(10) 0.4257(4) 0.050(3) Uani 1 1 d . . .
H18A H 0.4326 0.5412 0.4099 0.060 Uiso 1 1 calc R . .
C19A C 0.5102(5) 0.6035(10) 0.4343(5) 0.049(3) Uani 1 1 d . . .
C20A C 0.5682(5) 0.5791(9) 0.4565(4) 0.046(3) Uani 1 1 d . . .
H20A H 0.5954 0.6277 0.4630 0.056 Uiso 1 1 calc R . .
C21A C 0.4929(6) 0.7082(12) 0.4183(5) 0.062(4) Uani 1 1 d . . .
C22A C 0.5243(6) 0.7658(11) 0.4009(5) 0.065(4) Uani 1 1 d . . .
H22A H 0.5567 0.7413 0.3972 0.078 Uiso 1 1 calc R . .
C23A C 0.5086(8) 0.8633(13) 0.3883(7) 0.093(6) Uani 1 1 d . . .
H23A H 0.5320 0.9047 0.3790 0.111 Uiso 1 1 calc R . .
C24A C 0.4582(9) 0.8956(14) 0.3899(7) 0.103(6) Uani 1 1 d U . .
H24A H 0.4472 0.9595 0.3816 0.123 Uiso 1 1 calc R . .
C25A C 0.4229(9) 0.8324(15) 0.4039(7) 0.110(6) Uani 1 1 d U . .
H25A H 0.3876 0.8533 0.4029 0.132 Uiso 1 1 calc R . .
C26A C 0.4415(7) 0.7377(11) 0.4193(5) 0.074(4) Uani 1 1 d U . .
H26A H 0.4196 0.6957 0.4300 0.089 Uiso 1 1 calc R . .
C27A C 0.4454(5) 0.3478(10) 0.4269(4) 0.054(4) Uani 1 1 d . . .
H27A H 0.4535 0.3065 0.4568 0.065 Uiso 1 1 calc R . .
H27B H 0.4065 0.3712 0.4161 0.065 Uiso 1 1 calc R . .
C28A C 0.4277(5) 0.2034(9) 0.3743(4) 0.049(3) Uani 1 1 d . . .
H28A H 0.3870 0.2086 0.3664 0.058 Uiso 1 1 calc R . .
H28B H 0.4443 0.1607 0.4036 0.058 Uiso 1 1 calc R . .
C29A C 0.4380(5) 0.1646(8) 0.3285(5) 0.047(3) Uani 1 1 d . . .
C30A C 0.4918(5) 0.1307(8) 0.3338(4) 0.042(3) Uani 1 1 d . . .
C31A C 0.5007(5) 0.1064(8) 0.2885(4) 0.042(3) Uani 1 1 d . . .
C32A C 0.4583(5) 0.1177(8) 0.2404(5) 0.044(3) Uani 1 1 d . . .
H32A H 0.4658 0.1038 0.2112 0.052 Uiso 1 1 calc R . .
C33A C 0.4039(5) 0.1499(9) 0.2349(5) 0.045(3) Uani 1 1 d . . .
C34A C 0.3953(5) 0.1747(8) 0.2790(4) 0.045(3) Uani 1 1 d . . .
H34A H 0.3599 0.1989 0.2758 0.054 Uiso 1 1 calc R . .
C35A C 0.3598(6) 0.1714(9) 0.1825(5) 0.050(3) Uani 1 1 d . . .
C36A C 0.3716(6) 0.2000(9) 0.1401(5) 0.056(4) Uani 1 1 d . . .
H36A H 0.4095 0.2058 0.1437 0.067 Uiso 1 1 calc R . .
C37A C 0.3292(5) 0.2200(9) 0.0928(4) 0.050(3) Uani 1 1 d . . .
H37A H 0.3387 0.2365 0.0649 0.060 Uiso 1 1 calc R . .
C38A C 0.2720(6) 0.2154(9) 0.0868(5) 0.056(4) Uani 1 1 d . . .
H38A H 0.2429 0.2326 0.0558 0.068 Uiso 1 1 calc R . .
C39A C 0.2603(6) 0.1849(9) 0.1279(5) 0.059(4) Uani 1 1 d . . .
H39A H 0.2223 0.1790 0.1238 0.070 Uiso 1 1 calc R . .
C40A C 0.3011(6) 0.1626(9) 0.1744(5) 0.060(4) Uani 1 1 d . . .
H40A H 0.2907 0.1416 0.2011 0.072 Uiso 1 1 calc R . .
C41A C 0.5591(5) 0.0777(9) 0.2921(5) 0.048(3) Uani 1 1 d . . .
H41A H 0.5771 0.0360 0.3216 0.058 Uiso 1 1 calc R . .
H41B H 0.5567 0.0432 0.2612 0.058 Uiso 1 1 calc R . .
C42A C 0.6521(5) 0.1547(8) 0.3092(4) 0.044(3) Uani 1 1 d . . .
H42A H 0.6586 0.1373 0.2784 0.052 Uiso 1 1 calc R . .
H42B H 0.6677 0.1044 0.3348 0.052 Uiso 1 1 calc R . .
U2 U 0.243706(19) 0.78759(3) -0.032828(17) 0.04175(15) Uani 1 1 d . . .
O1B O 0.2492(3) 0.6993(5) -0.0969(3) 0.047(2) Uani 1 1 d . . .
O2B O 0.1979(4) 0.6164(6) -0.0289(4) 0.055(2) Uani 1 1 d . . .
O3B O 0.1860(3) 0.7941(5) 0.0106(3) 0.047(2) Uani 1 1 d . . .
O4B O 0.2906(3) 0.8827(6) 0.0768(3) 0.047(2) Uani 1 1 d . . .
O5B O 0.3018(3) 0.9121(5) -0.0239(3) 0.040(2) Uani 1 1 d . . .
O6B O 0.3772(3) 0.7553(5) -0.0477(3) 0.042(2) Uani 1 1 d . . .
O7B O 0.1894(3) 0.8551(5) -0.0806(3) 0.045(2) Uani 1 1 d . . .
O8B O 0.2988(3) 0.7212(5) 0.0140(3) 0.0390(19) Uani 1 1 d . . .
C1B C 0.3332(5) 0.6071(8) -0.0828(4) 0.039(3) Uani 1 1 d . . .
C2B C 0.2785(5) 0.6144(8) -0.0855(4) 0.039(3) Uani 1 1 d . . .
C3B C 0.2514(5) 0.5346(9) -0.0728(4) 0.039(3) Uani 1 1 d . . .
C4B C 0.2813(5) 0.4478(8) -0.0583(4) 0.037(3) Uani 1 1 d . . .
H4B H 0.2637 0.3944 -0.0505 0.044 Uiso 1 1 calc R . .
C5B C 0.3375(5) 0.4408(8) -0.0554(4) 0.035(3) Uani 1 1 d . . .
C6B C 0.3631(5) 0.5207(8) -0.0671(4) 0.039(3) Uani 1 1 d . . .
H6B H 0.4007 0.5166 -0.0645 0.047 Uiso 1 1 calc R . .
C7B C 0.3692(5) 0.3491(8) -0.0347(4) 0.039(3) Uani 1 1 d . . .
C8B C 0.4260(5) 0.3502(9) 0.0016(4) 0.045(3) Uani 1 1 d . . .
H8B H 0.4456 0.4083 0.0113 0.055 Uiso 1 1 calc R . .
C9B C 0.4522(5) 0.2634(9) 0.0225(4) 0.048(3) Uani 1 1 d . . .
H9B H 0.4893 0.2637 0.0469 0.057 Uiso 1 1 calc R . .
C10B C 0.4237(6) 0.1771(11) 0.0076(5) 0.061(4) Uani 1 1 d . . .
H10B H 0.4421 0.1201 0.0224 0.074 Uiso 1 1 calc R . .
C11B C 0.3699(6) 0.1727(9) -0.0282(5) 0.051(3) Uani 1 1 d . . .
H11B H 0.3512 0.1138 -0.0380 0.061 Uiso 1 1 calc R . .
C12B C 0.3432(5) 0.2588(9) -0.0498(4) 0.048(3) Uani 1 1 d . . .
H12B H 0.3067 0.2563 -0.0753 0.057 Uiso 1 1 calc R . .
C13B C 0.1932(5) 0.5468(9) -0.0700(5) 0.052(4) Uani 1 1 d . . .
H13C H 0.1660 0.5702 -0.1028 0.063 Uiso 1 1 calc R . .
H13D H 0.1797 0.4851 -0.0627 0.063 Uiso 1 1 calc R . .
C14B C 0.1590(6) 0.6013(10) -0.0030(6) 0.065(4) Uani 1 1 d . . .
H14C H 0.1523 0.5327 -0.0009 0.078 Uiso 1 1 calc R . .
H14D H 0.1228 0.6323 -0.0222 0.078 Uiso 1 1 calc R . .
C15B C 0.1846(5) 0.6431(9) 0.0500(6) 0.048(3) Uani 1 1 d . . .
C16B C 0.1985(5) 0.7423(9) 0.0547(5) 0.043(3) Uani 1 1 d . . .
C17B C 0.2284(5) 0.7849(8) 0.1011(4) 0.038(3) Uani 1 1 d . . .
C18B C 0.2388(5) 0.7316(9) 0.1461(5) 0.048(3) Uani 1 1 d . . .
H18B H 0.2570 0.7609 0.1781 0.058 Uiso 1 1 calc R . .
C19B C 0.2226(6) 0.6378(11) 0.1437(6) 0.055(4) Uani 1 1 d . . .
C20B C 0.1958(6) 0.5935(10) 0.0962(7) 0.063(4) Uani 1 1 d . . .
H20B H 0.1851 0.5290 0.0951 0.076 Uiso 1 1 calc R . .
C21B C 0.2378(7) 0.5786(11) 0.1940(7) 0.074(5) Uani 1 1 d . . .
C22B C 0.2849(8) 0.6066(13) 0.2368(6) 0.082(5) Uani 1 1 d . . .
H22B H 0.3064 0.6602 0.2354 0.099 Uiso 1 1 calc R . .
C23B C 0.2999(9) 0.5504(15) 0.2836(7) 0.109(7) Uani 1 1 d . . .
H23B H 0.3298 0.5696 0.3136 0.131 Uiso 1 1 calc R . .
C24B C 0.2698(9) 0.4703(15) 0.2832(8) 0.103(6) Uani 1 1 d U . .
H24B H 0.2838 0.4286 0.3113 0.123 Uiso 1 1 calc R . .
C25B C 0.2206(9) 0.4472(13) 0.2443(7) 0.103(6) Uani 1 1 d U . .
H25B H 0.1972 0.3983 0.2478 0.123 Uiso 1 1 calc R . .
C26B C 0.2051(9) 0.5025(14) 0.1958(8) 0.101(6) Uani 1 1 d U . .
H26B H 0.1733 0.4852 0.1669 0.122 Uiso 1 1 calc R . .
C27B C 0.2511(5) 0.8851(8) 0.1020(4) 0.041(3) Uani 1 1 d . . .
H27C H 0.2201 0.9293 0.0842 0.049 Uiso 1 1 calc R . .
H27D H 0.2700 0.9070 0.1373 0.049 Uiso 1 1 calc R . .
C28B C 0.3141(5) 0.9752(8) 0.0752(4) 0.042(3) Uani 1 1 d . . .
H28C H 0.3263 1.0060 0.1088 0.051 Uiso 1 1 calc R . .
H28D H 0.2859 1.0163 0.0503 0.051 Uiso 1 1 calc R . .
C29B C 0.3651(5) 0.9592(8) 0.0596(5) 0.038(3) Uani 1 1 d . . .
C30B C 0.3555(5) 0.9244(8) 0.0100(4) 0.041(3) Uani 1 1 d . . .
C31B C 0.4017(5) 0.9014(8) -0.0034(4) 0.037(3) Uani 1 1 d . . .
C32B C 0.4567(5) 0.9198(8) 0.0319(5) 0.044(3) Uani 1 1 d . . .
H32B H 0.4874 0.9041 0.0230 0.053 Uiso 1 1 calc R . .
C33B C 0.4675(5) 0.9606(8) 0.0797(5) 0.043(3) Uani 1 1 d . . .
C34B C 0.4211(5) 0.9766(8) 0.0940(4) 0.040(3) Uani 1 1 d . . .
H34B H 0.4276 0.9992 0.1270 0.049 Uiso 1 1 calc R . .
C35B C 0.5259(5) 0.9890(8) 0.1160(4) 0.039(3) Uani 1 1 d . . .
C36B C 0.5738(5) 0.9316(9) 0.1225(4) 0.047(3) Uani 1 1 d . . .
H36B H 0.5687 0.8734 0.1047 0.057 Uiso 1 1 calc R . .
C37B C 0.6281(5) 0.9588(10) 0.1543(5) 0.057(4) Uani 1 1 d . . .
H37B H 0.6592 0.9195 0.1580 0.068 Uiso 1 1 calc R . .
C38B C 0.6357(6) 1.0454(10) 0.1807(5) 0.055(4) Uani 1 1 d . . .
H38B H 0.6722 1.0644 0.2023 0.066 Uiso 1 1 calc R . .
C39B C 0.5893(5) 1.1040(9) 0.1752(5) 0.048(3) Uani 1 1 d . . .
H39B H 0.5942 1.1622 0.1930 0.058 Uiso 1 1 calc R . .
C40B C 0.5366(5) 1.0745(9) 0.1432(4) 0.045(3) Uani 1 1 d . . .
H40B H 0.5058 1.1145 0.1393 0.054 Uiso 1 1 calc R . .
C41B C 0.3912(5) 0.8539(7) -0.0547(4) 0.036(3) Uani 1 1 d . . .
H41C H 0.3598 0.8849 -0.0821 0.043 Uiso 1 1 calc R . .
H41D H 0.4250 0.8569 -0.0629 0.043 Uiso 1 1 calc R . .
C42B C 0.3605(5) 0.6966(8) -0.0924(4) 0.044(3) Uani 1 1 d . . .
H42C H 0.3935 0.6799 -0.1001 0.053 Uiso 1 1 calc R . .
H42D H 0.3337 0.7314 -0.1216 0.053 Uiso 1 1 calc R . .
N1 N 0.5200(5) 0.4727(9) 0.2870(4) 0.068(4) Uani 1 1 d . . .
H1 H 0.4877 0.5291 0.2612 0.081 Uiso 1 1 d R . .
N2 N 0.4093(4) 0.6268(6) 0.1049(3) 0.035(2) Uani 1 1 d . . .
H2 H 0.4474 0.5966 0.1314 0.042 Uiso 1 1 d R . .
O1 O 0.3955(4) 0.4934(6) 0.2369(3) 0.057(2) Uani 1 1 d . . .
O2 O 0.3662(3) 0.4556(5) 0.1311(3) 0.043(2) Uani 1 1 d . . .
O3 O 0.5309(4) 0.6686(8) 0.2894(3) 0.068(3) Uani 1 1 d . . .
O4 O 0.4551(3) 0.7296(6) 0.1960(3) 0.058(2) Uani 1 1 d . . .
O5 O 0.5141(3) 0.4980(6) 0.1809(3) 0.048(2) Uani 1 1 d . . .
O6 O 0.5078(3) 0.5752(6) 0.0878(3) 0.045(2) Uani 1 1 d . . .
C1 C 0.4738(6) 0.4163(11) 0.2995(5) 0.066(4) Uani 1 1 d . . .
H1A H 0.4628 0.3589 0.2781 0.079 Uiso 1 1 calc R . .
H1B H 0.4894 0.3961 0.3353 0.079 Uiso 1 1 calc R . .
C2 C 0.4233(6) 0.4771(12) 0.2901(5) 0.074(5) Uani 1 1 d . . .
H2A H 0.3975 0.4452 0.3032 0.088 Uiso 1 1 calc R . .
H2B H 0.4347 0.5383 0.3080 0.088 Uiso 1 1 calc R . .
C3 C 0.3617(6) 0.4109(9) 0.2118(5) 0.057(4) Uani 1 1 d . . .
H3A H 0.3362 0.3933 0.2287 0.068 Uiso 1 1 calc R . .
H3B H 0.3863 0.3562 0.2135 0.068 Uiso 1 1 calc R . .
C4 C 0.3276(5) 0.4375(9) 0.1559(5) 0.048(3) Uani 1 1 d . . .
H4C H 0.3020 0.3851 0.1387 0.057 Uiso 1 1 calc R . .
H4D H 0.3048 0.4947 0.1543 0.057 Uiso 1 1 calc R . .
C5 C 0.3368(5) 0.4931(8) 0.0806(4) 0.043(3) Uani 1 1 d . . .
H5A H 0.3054 0.5339 0.0799 0.051 Uiso 1 1 calc R . .
H5B H 0.3216 0.4407 0.0562 0.051 Uiso 1 1 calc R . .
C6 C 0.3788(5) 0.5505(8) 0.0669(4) 0.038(3) Uani 1 1 d . . .
H6C H 0.4069 0.5066 0.0633 0.045 Uiso 1 1 calc R . .
H6D H 0.3590 0.5808 0.0336 0.045 Uiso 1 1 calc R . .
C7 C 0.5587(6) 0.5228(12) 0.3317(5) 0.071(5) Uani 1 1 d . . .
H7A H 0.5905 0.4809 0.3505 0.086 Uiso 1 1 calc R . .
H7B H 0.5392 0.5392 0.3544 0.086 Uiso 1 1 calc R . .
C8 C 0.5803(5) 0.6121(12) 0.3163(6) 0.077(5) Uani 1 1 d . . .
H8C H 0.6059 0.6465 0.3464 0.092 Uiso 1 1 calc R . .
H8D H 0.6006 0.5970 0.2941 0.092 Uiso 1 1 calc R . .
C9 C 0.5419(6) 0.7561(11) 0.2670(6) 0.079(5) Uani 1 1 d . . .
H9C H 0.5632 0.7418 0.2456 0.095 Uiso 1 1 calc R . .
H9D H 0.5640 0.8007 0.2939 0.095 Uiso 1 1 calc R . .
C10 C 0.4845(6) 0.7997(11) 0.2348(5) 0.084(5) Uani 1 1 d . . .
H10C H 0.4629 0.8133 0.2562 0.101 Uiso 1 1 calc R . .
H10D H 0.4894 0.8595 0.2190 0.101 Uiso 1 1 calc R . .
C11 C 0.4008(5) 0.7595(8) 0.1639(4) 0.049(3) Uani 1 1 d . . .
H11C H 0.4034 0.8146 0.1434 0.059 Uiso 1 1 calc R . .
H11D H 0.3790 0.7784 0.1842 0.059 Uiso 1 1 calc R . .
C12 C 0.3720(5) 0.6753(8) 0.1289(4) 0.044(3) Uani 1 1 d . . .
H12C H 0.3609 0.6278 0.1487 0.052 Uiso 1 1 calc R . .
H12D H 0.3375 0.6984 0.1016 0.052 Uiso 1 1 calc R . .
C13 C 0.5496(6) 0.4081(10) 0.2613(5) 0.054(4) Uani 1 1 d . . .
H13E H 0.5879 0.4318 0.2685 0.065 Uiso 1 1 calc R . .
H13F H 0.5524 0.3429 0.2747 0.065 Uiso 1 1 calc R . .
C14 C 0.5163(5) 0.4081(10) 0.2053(5) 0.056(4) Uani 1 1 d . . .
H14E H 0.5327 0.3608 0.1894 0.067 Uiso 1 1 calc R . .
H14F H 0.4777 0.3878 0.1991 0.067 Uiso 1 1 calc R . .
C15 C 0.5645(5) 0.5176(10) 0.1705(5) 0.055(4) Uani 1 1 d . . .
H15A H 0.5742 0.4619 0.1544 0.066 Uiso 1 1 calc R . .
H15B H 0.5965 0.5317 0.2023 0.066 Uiso 1 1 calc R . .
C16 C 0.5514(5) 0.6033(9) 0.1348(5) 0.051(3) Uani 1 1 d . . .
H16A H 0.5388 0.6574 0.1498 0.061 Uiso 1 1 calc R . .
H16B H 0.5853 0.6228 0.1290 0.061 Uiso 1 1 calc R . .
C17 C 0.4743(5) 0.6526(8) 0.0570(5) 0.044(3) Uani 1 1 d . . .
H17A H 0.4508 0.6280 0.0232 0.052 Uiso 1 1 calc R . .
H17B H 0.4996 0.7013 0.0526 0.052 Uiso 1 1 calc R . .
C18 C 0.4367(5) 0.6984(9) 0.0811(5) 0.051(3) Uani 1 1 d . . .
H18C H 0.4593 0.7434 0.1075 0.061 Uiso 1 1 calc R . .
H18D H 0.4070 0.7350 0.0550 0.061 Uiso 1 1 calc R . .

loop_
_atom_site_aniso_label
_atom_site_aniso_U_11
_atom_site_aniso_U_22
_atom_site_aniso_U_33
_atom_site_aniso_U_23
_atom_site_aniso_U_13
_atom_site_aniso_U_12
U1 0.0510(3) 0.0432(3) 0.0394(3) 0.0005(2) 0.0192(2) -0.0049(2)
O1A 0.043(5) 0.050(5) 0.041(5) 0.001(4) 0.013(4) 0.001(4)
O2A 0.050(5) 0.053(6) 0.049(5) -0.012(4) 0.026(4) -0.013(4)
O3A 0.049(5) 0.047(5) 0.043(5) 0.001(4) 0.022(4) -0.005(4)
O4A 0.073(6) 0.066(6) 0.054(5) -0.022(5) 0.045(5) -0.031(5)
O5A 0.068(6) 0.053(6) 0.040(5) 0.001(4) 0.026(5) -0.016(4)
O6A 0.046(5) 0.031(5) 0.071(6) -0.001(4) 0.024(5) -0.003(4)
O7A 0.067(6) 0.053(6) 0.051(5) 0.021(4) 0.023(5) 0.003(4)
O8A 0.045(5) 0.051(5) 0.040(5) -0.011(4) 0.014(4) 0.001(4)
C1A 0.035(6) 0.033(7) 0.036(6) -0.003(5) 0.013(5) 0.000(5)
C2A 0.026(6) 0.053(8) 0.035(6) 0.001(6) 0.004(5) 0.010(6)
C3A 0.051(8) 0.042(8) 0.028(6) 0.000(5) -0.001(6) -0.001(6)
C4A 0.035(7) 0.029(6) 0.038(7) 0.003(5) 0.011(6) 0.001(5)
C5A 0.023(6) 0.046(7) 0.031(6) 0.003(5) 0.013(5) -0.007(5)
C6A 0.049(8) 0.038(7) 0.027(6) -0.008(5) 0.012(6) -0.001(5)
C7A 0.030(7) 0.049(8) 0.059(9) -0.005(6) 0.019(6) 0.006(6)
C8A 0.038(7) 0.059(9) 0.044(8) 0.015(6) 0.015(6) -0.001(6)
C9A 0.046(8) 0.044(9) 0.078(11) 0.002(7) 0.013(8) 0.002(6)
C10A 0.040(8) 0.072(11) 0.038(8) 0.016(7) 0.004(6) 0.003(7)
C11A 0.040(8) 0.073(10) 0.037(7) 0.008(7) 0.001(6) -0.009(7)
C12A 0.035(7) 0.065(9) 0.043(8) 0.000(7) 0.015(6) -0.004(6)
C13A 0.046(8) 0.048(8) 0.045(8) -0.007(6) 0.016(6) 0.001(6)
C14A 0.041(8) 0.069(9) 0.035(7) -0.019(6) 0.021(6) -0.002(6)
C15A 0.055(9) 0.047(8) 0.031(7) -0.017(6) 0.018(6) -0.012(6)
C16A 0.042(8) 0.062(9) 0.028(7) 0.007(6) 0.020(6) 0.002(7)
C17A 0.045(8) 0.060(9) 0.042(7) -0.002(6) 0.028(6) -0.003(7)
C18A 0.042(8) 0.087(11) 0.024(6) -0.007(6) 0.018(6) 0.004(7)
C19A 0.043(8) 0.063(9) 0.044(8) -0.005(6) 0.018(7) -0.012(7)
C20A 0.055(9) 0.040(8) 0.046(8) -0.013(6) 0.023(7) -0.003(6)
C21A 0.052(9) 0.095(12) 0.051(8) 0.021(8) 0.033(7) 0.020(8)
C22A 0.070(10) 0.064(11) 0.076(10) 0.005(8) 0.046(8) -0.004(8)
C23A 0.085(13) 0.075(13) 0.116(15) 0.007(11) 0.035(12) -0.006(10)
C24A 0.109(10) 0.090(9) 0.113(10) 0.020(8) 0.046(8) 0.002(8)
C25A 0.112(10) 0.115(10) 0.111(10) 0.022(8) 0.051(8) 0.011(8)
C26A 0.083(8) 0.075(8) 0.074(8) 0.028(6) 0.041(6) 0.000(7)
C27A 0.055(9) 0.093(11) 0.033(7) -0.004(7) 0.038(6) 0.004(7)
C28A 0.046(7) 0.062(9) 0.045(7) -0.005(6) 0.025(6) -0.013(6)
C29A 0.047(8) 0.036(7) 0.062(9) -0.013(6) 0.026(7) -0.008(6)
C30A 0.052(8) 0.043(8) 0.032(7) 0.000(5) 0.018(6) -0.013(6)
C31A 0.057(8) 0.039(7) 0.038(7) -0.007(5) 0.027(7) -0.017(6)
C32A 0.059(9) 0.034(7) 0.043(7) -0.007(5) 0.025(7) -0.019(6)
C33A 0.048(8) 0.046(8) 0.040(7) -0.011(6) 0.017(7) -0.002(6)
C34A 0.042(7) 0.049(8) 0.042(7) -0.017(6) 0.014(6) -0.020(6)
C35A 0.057(9) 0.045(8) 0.066(9) -0.022(7) 0.042(8) -0.011(6)
C36A 0.060(9) 0.052(9) 0.071(10) -0.026(7) 0.044(8) -0.009(7)
C37A 0.058(9) 0.057(9) 0.026(6) -0.007(6) 0.004(6) -0.011(7)
C38A 0.056(9) 0.061(9) 0.045(8) -0.023(7) 0.011(7) -0.003(7)
C39A 0.056(9) 0.064(10) 0.059(9) -0.015(7) 0.026(8) -0.008(7)
C40A 0.071(10) 0.055(9) 0.053(9) -0.007(7) 0.024(8) -0.008(7)
C41A 0.042(8) 0.053(8) 0.051(8) -0.002(6) 0.019(7) 0.000(6)
C42A 0.045(8) 0.048(8) 0.040(7) -0.004(6) 0.018(6) 0.002(6)
U2 0.0371(3) 0.0376(3) 0.0437(3) 0.0015(2) 0.0078(2) 0.0032(2)
O1B 0.043(5) 0.043(5) 0.045(5) 0.004(4) 0.006(4) 0.008(4)
O2B 0.055(6) 0.043(5) 0.077(7) -0.012(5) 0.036(5) 0.005(4)
O3B 0.038(5) 0.041(5) 0.057(5) -0.005(4) 0.012(4) 0.002(4)
O4B 0.041(5) 0.049(5) 0.057(6) -0.010(4) 0.026(4) -0.004(4)
O5B 0.033(5) 0.042(5) 0.037(4) -0.006(4) 0.007(4) 0.000(4)
O6B 0.062(5) 0.039(5) 0.032(4) -0.002(3) 0.024(4) 0.002(4)
O7B 0.042(5) 0.040(5) 0.046(5) -0.001(4) 0.008(4) 0.007(4)
O8B 0.028(4) 0.045(5) 0.039(4) 0.000(4) 0.007(3) 0.004(4)
C1B 0.047(8) 0.041(7) 0.029(6) -0.009(5) 0.014(6) 0.001(6)
C2B 0.041(8) 0.037(7) 0.031(7) 0.001(5) 0.004(6) -0.004(6)
C3B 0.024(6) 0.052(8) 0.042(7) -0.013(6) 0.014(6) -0.004(5)
C4B 0.045(8) 0.032(7) 0.024(6) -0.005(5) 0.002(6) -0.006(5)
C5B 0.040(7) 0.036(7) 0.027(6) -0.005(5) 0.010(6) -0.003(5)
C6B 0.041(7) 0.053(8) 0.027(6) -0.006(5) 0.015(6) 0.005(6)
C7B 0.055(8) 0.034(7) 0.035(7) 0.000(5) 0.026(6) 0.002(6)
C8B 0.049(8) 0.052(9) 0.035(7) 0.001(6) 0.017(6) -0.006(6)
C9B 0.035(7) 0.056(9) 0.043(7) 0.006(6) 0.006(6) 0.023(6)
C10B 0.075(11) 0.066(11) 0.059(9) 0.007(8) 0.043(9) 0.026(8)
C11B 0.061(9) 0.047(8) 0.050(8) 0.009(6) 0.028(7) 0.005(7)
C12B 0.044(7) 0.059(9) 0.044(7) 0.003(6) 0.022(6) 0.009(6)
C13B 0.035(7) 0.051(9) 0.072(10) -0.011(7) 0.021(7) -0.006(6)
C14B 0.052(9) 0.046(9) 0.103(13) -0.007(8) 0.035(9) -0.004(7)
C15B 0.027(7) 0.048(9) 0.073(10) -0.012(7) 0.023(7) 0.002(6)
C16B 0.033(7) 0.057(9) 0.047(7) 0.008(6) 0.024(6) 0.015(6)
C17B 0.043(7) 0.030(7) 0.041(7) 0.011(6) 0.018(6) 0.006(6)
C18B 0.052(8) 0.056(9) 0.046(7) 0.001(6) 0.030(6) 0.009(7)
C19B 0.054(9) 0.066(10) 0.070(10) 0.007(8) 0.051(8) 0.007(7)
C20B 0.057(9) 0.044(9) 0.108(13) -0.008(9) 0.052(9) -0.006(7)
C21B 0.089(12) 0.054(10) 0.112(15) 0.003(10) 0.076(12) 0.020(9)
C22B 0.110(15) 0.095(14) 0.050(10) -0.002(9) 0.039(10) 0.012(11)
C23B 0.141(19) 0.114(17) 0.075(14) -0.021(12) 0.044(13) 0.005(14)
C24B 0.111(10) 0.102(10) 0.107(10) 0.005(8) 0.055(8) -0.006(8)
C25B 0.113(10) 0.099(9) 0.093(9) 0.018(8) 0.035(8) 0.005(8)
C26B 0.116(10) 0.102(10) 0.106(10) -0.006(8) 0.064(8) 0.006(8)
C27B 0.042(7) 0.052(8) 0.033(7) -0.013(6) 0.019(6) -0.004(6)
C28B 0.059(8) 0.036(7) 0.040(7) -0.010(5) 0.028(6) -0.025(6)
C29B 0.030(7) 0.033(7) 0.049(8) -0.002(5) 0.013(6) 0.002(5)
C30B 0.049(8) 0.033(7) 0.040(7) 0.006(5) 0.015(6) -0.003(6)
C31B 0.035(7) 0.043(7) 0.038(7) 0.001(5) 0.021(6) 0.000(5)
C32B 0.033(7) 0.039(7) 0.057(8) 0.002(6) 0.015(6) 0.001(5)
C33B 0.052(8) 0.035(7) 0.041(7) 0.000(5) 0.017(6) -0.013(6)
C34B 0.039(7) 0.051(8) 0.040(7) -0.019(6) 0.025(6) -0.014(6)
C35B 0.037(7) 0.042(7) 0.040(7) -0.001(6) 0.017(6) 0.001(6)
C36B 0.058(9) 0.051(8) 0.043(8) -0.002(6) 0.030(7) 0.011(7)
C37B 0.024(7) 0.078(11) 0.057(9) -0.002(8) 0.002(7) -0.005(6)
C38B 0.057(9) 0.075(10) 0.030(7) -0.003(7) 0.013(7) -0.013(8)
C39B 0.028(7) 0.060(9) 0.046(8) -0.008(6) 0.002(6) -0.008(6)
C40B 0.044(8) 0.062(9) 0.028(6) -0.002(6) 0.011(6) 0.002(6)
C41B 0.039(7) 0.028(7) 0.042(7) 0.004(5) 0.018(6) 0.000(5)
C42B 0.053(8) 0.042(8) 0.046(7) -0.004(6) 0.030(6) 0.009(6)
N1 0.069(9) 0.095(10) 0.043(7) 0.017(6) 0.024(6) 0.022(7)
N2 0.038(6) 0.031(5) 0.038(6) -0.004(4) 0.016(5) 0.000(4)
O1 0.070(6) 0.062(6) 0.035(5) -0.004(4) 0.017(5) -0.014(5)
O2 0.048(5) 0.045(5) 0.032(4) 0.007(4) 0.012(4) 0.003(4)
O3 0.061(7) 0.081(7) 0.052(6) -0.006(5) 0.012(5) 0.001(6)
O4 0.039(5) 0.068(6) 0.044(5) -0.005(4) -0.009(4) 0.007(4)
O5 0.045(5) 0.067(6) 0.036(5) 0.008(4) 0.021(4) 0.009(4)
O6 0.039(5) 0.059(6) 0.034(5) 0.007(4) 0.011(4) 0.010(4)
C1 0.070(11) 0.094(12) 0.052(9) 0.019(8) 0.043(8) 0.013(9)
C2 0.068(11) 0.119(14) 0.038(8) -0.008(8) 0.025(8) -0.011(10)
C3 0.077(10) 0.042(8) 0.050(8) -0.015(6) 0.024(8) -0.023(7)
C4 0.043(8) 0.051(8) 0.056(8) -0.003(6) 0.027(7) -0.007(6)
C5 0.048(8) 0.040(7) 0.041(7) -0.010(6) 0.018(6) -0.001(6)
C6 0.045(7) 0.040(7) 0.028(6) -0.002(5) 0.015(6) 0.009(5)
C7 0.050(10) 0.115(14) 0.049(9) -0.012(9) 0.019(8) 0.010(9)
C8 0.021(7) 0.106(13) 0.075(11) -0.037(10) -0.011(8) 0.013(8)
C9 0.055(10) 0.088(12) 0.074(10) -0.033(9) 0.000(8) -0.022(9)
C10 0.077(11) 0.084(12) 0.060(9) -0.029(8) -0.010(9) -0.002(9)
C11 0.057(8) 0.050(8) 0.043(7) 0.000(6) 0.021(6) 0.002(6)
C12 0.047(8) 0.043(7) 0.045(7) -0.004(6) 0.023(6) 0.007(6)
C13 0.057(9) 0.074(10) 0.049(8) 0.029(7) 0.039(7) 0.023(7)
C14 0.049(8) 0.073(10) 0.052(8) 0.000(7) 0.027(7) 0.015(7)
C15 0.042(8) 0.086(11) 0.043(8) 0.020(7) 0.023(7) 0.018(7)
C16 0.040(8) 0.058(9) 0.054(8) 0.006(7) 0.017(7) -0.001(6)
C17 0.045(8) 0.026(7) 0.055(8) -0.002(6) 0.015(6) 0.002(5)
C18 0.050(8) 0.052(9) 0.044(7) 0.012(6) 0.010(6) -0.004(6)

loop_
_geom_bond_atom_site_label_1
_geom_bond_atom_site_label_2
_geom_bond_distance
_geom_bond_site_symmetry_2
_geom_bond_publ_flag
U1 O8A 1.768(8) . ?
U1 O7A 1.775(7) . ?
U1 O3A 2.203(8) . ?
U1 O5A 2.228(8) . ?
U1 O1A 2.227(8) . ?
U1 O2A 2.609(8) . ?
U1 O4A 3.478(9) . ?
U1 O6A 3.692(9) . ?
O1A C2A 1.348(13) . ?
O2A C13A 1.456(14) . ?
O2A C14A 1.467(13) . ?
O3A C16A 1.308(13) . ?
O4A C28A 1.423(13) . ?
O4A C27A 1.447(13) . ?
O5A C30A 1.352(12) . ?
O6A C42A 1.433(13) . ?
O6A C41A 1.477(13) . ?
C1A C6A 1.351(15) . ?
C1A C2A 1.417(15) . ?
C1A C42A 1.500(14) . ?
C2A C3A 1.401(15) . ?
C3A C4A 1.396(15) . ?
C3A C13A 1.483(16) . ?
C4A C5A 1.422(14) . ?
C5A C6A 1.409(14) . ?
C5A C7A 1.490(16) . ?
C7A C8A 1.375(16) . ?
C7A C12A 1.393(17) . ?
C8A C9A 1.399(17) . ?
C9A C10A 1.390(18) . ?
C10A C11A 1.379(17) . ?
C11A C12A 1.408(16) . ?
C14A C15A 1.503(16) . ?
C15A C20A 1.379(16) . ?
C15A C16A 1.425(16) . ?
C16A C17A 1.397(16) . ?
C17A C18A 1.378(16) . ?
C17A C27A 1.555(17) . ?
C18A C19A 1.395(17) . ?
C19A C20A 1.401(16) . ?
C19A C21A 1.530(18) . ?
C21A C22A 1.343(18) . ?
C21A C26A 1.376(19) . ?
C22A C23A 1.412(19) . ?
C23A C24A 1.37(2) . ?
C24A C25A 1.41(2) . ?
C25A C26A 1.41(2) . ?
C28A C29A 1.505(16) . ?
C29A C34A 1.404(16) . ?
C29A C30A 1.396(16) . ?
C30A C31A 1.415(16) . ?
C31A C32A 1.375(15) . ?
C31A C41A 1.499(16) . ?
C32A C33A 1.399(16) . ?
C33A C34A 1.380(16) . ?
C33A C35A 1.498(17) . ?
C35A C36A 1.392(17) . ?
C35A C40A 1.421(17) . ?
C36A C37A 1.380(16) . ?
C37A C38A 1.397(17) . ?
C38A C39A 1.364(18) . ?
C39A C40A 1.356(17) . ?
U2 O8B 1.766(6) . ?
U2 O7B 1.776(7) . ?
U2 O5B 2.217(7) . ?
U2 O1B 2.222(8) . ?
U2 O3B 2.234(9) . ?
U2 O2B 2.658(9) . ?
U2 O4B 3.132(8) . ?
U2 O6B 3.594(8) . ?
O1B C2B 1.362(13) . ?
O2B C14B 1.447(16) . ?
O2B C13B 1.473(14) . ?
O3B C16B 1.360(13) . ?
O4B C28B 1.419(12) . ?
O4B C27B 1.432(13) . ?
O5B C30B 1.342(12) . ?
O6B C42B 1.416(12) . ?
O6B C41B 1.442(12) . ?
C1B C2B 1.363(16) . ?
C1B C6B 1.395(15) . ?
C1B C42B 1.491(16) . ?
C2B C3B 1.416(16) . ?
C3B C4B 1.395(15) . ?
C3B C13B 1.518(16) . ?
C4B C5B 1.399(16) . ?
C5B C6B 1.385(15) . ?
C5B C7B 1.495(15) . ?
C7B C12B 1.400(15) . ?
C7B C8B 1.410(15) . ?
C8B C9B 1.390(15) . ?
C9B C10B 1.375(17) . ?
C10B C11B 1.352(17) . ?
C11B C12B 1.389(15) . ?
C14B C15B 1.492(18) . ?
C15B C16B 1.410(16) . ?
C15B C20B 1.397(18) . ?
C16B C17B 1.364(15) . ?
C17B C18B 1.399(15) . ?
C17B C27B 1.497(15) . ?
C18B C19B 1.356(17) . ?
C19B C20B 1.387(18) . ?
C19B C21B 1.55(2) . ?
C21B C26B 1.35(2) . ?
C21B C22B 1.39(2) . ?
C22B C23B 1.45(2) . ?
C23B C24B 1.34(2) . ?
C24B C25B 1.35(2) . ?
C25B C26B 1.48(2) . ?
C28B C29B 1.532(16) . ?
C29B C34B 1.400(14) . ?
C29B C30B 1.405(16) . ?
C30B C31B 1.397(16) . ?
C31B C32B 1.390(14) . ?
C31B C41B 1.511(15) . ?
C32B C33B 1.385(16) . ?
C33B C34B 1.397(16) . ?
C33B C35B 1.494(15) . ?
C35B C40B 1.377(15) . ?
C35B C36B 1.403(15) . ?
C36B C37B 1.378(15) . ?
C37B C38B 1.382(17) . ?
C38B C39B 1.388(17) . ?
C39B C40B 1.359(14) . ?
N1 C7 1.441(16) . ?
N1 C13 1.515(16) . ?
N1 C1 1.555(17) . ?
N2 C6 1.490(12) . ?
N2 C18 1.504(14) . ?
N2 C12 1.511(14) . ?
O1 C2 1.405(14) . ?
O1 C3 1.440(13) . ?
O2 C5 1.424(12) . ?
O2 C4 1.422(14) . ?
O3 C9 1.439(17) . ?
O3 C8 1.424(14) . ?
O4 C11 1.389(13) . ?
O4 C10 1.436(14) . ?
O5 C14 1.409(14) . ?
O5 C15 1.441(14) . ?
O6 C16 1.414(13) . ?
O6 C17 1.434(12) . ?
C1 C2 1.468(18) . ?
C3 C4 1.518(16) . ?
C5 C6 1.493(16) . ?
C7 C8 1.48(2) . ?
C9 C10 1.516(18) . ?
C11 C12 1.519(15) . ?
C13 C14 1.474(16) . ?
C15 C16 1.506(16) . ?
C17 C18 1.504(16) . ?
